data_8100594
loop_
_publ_author_name
'Schl\"uter, Martin'
'Jeitschko, Wolfgang'

_publ_section_title
;
Crystal structure of the gallium-rich intermetallic compound Sm~2~Ru~5~Ga~9~ 
with a new superstructure of the CsCl-type
;
_journal_issue 1
_journal_name_full 'Zeitschrift f\"ur Kristallographie - New Crystal Structures'
_journal_page_first 27
_journal_page_last 28
_journal_volume 217
_journal_year 2002
_chemical_formula_sum 'Ga9 Ru5 Sm2'
_chemical_formula_weight 1433.53
_space_group_IT_number 139
_symmetry_cell_setting tetragonal
_symmetry_space_group_name_Hall '-I 4 2'
_symmetry_space_group_name_H-M 'I 4/m m m'
_cell_angle_alpha 90.00
_cell_angle_beta 90.00
_cell_angle_gamma 90.00
_cell_formula_units_Z 2
_cell_length_a 6.1630(10)
_cell_length_b 6.1630(10)
_cell_length_c 13.519(3)
_cell_measurement_temperature 293(2)
_cell_volume 513.49(16)
_diffrn_ambient_temperature 293(2)
_exptl_crystal_density_diffrn 9.272
_cod_database_code 8100594

loop_
_symmetry_equiv_pos_as_xyz
'x, y, z'
'-x, -y, z'
'-y, x, z'
'y, -x, z'
'-x, y, -z'
'x, -y, -z'
'y, x, -z'
'-y, -x, -z'
'x+1/2, y+1/2, z+1/2'
'-x+1/2, -y+1/2, z+1/2'
'-y+1/2, x+1/2, z+1/2'
'y+1/2, -x+1/2, z+1/2'
'-x+1/2, y+1/2, -z+1/2'
'x+1/2, -y+1/2, -z+1/2'
'y+1/2, x+1/2, -z+1/2'
'-y+1/2, -x+1/2, -z+1/2'
'-x, -y, -z'
'x, y, -z'
'y, -x, -z'
'-y, x, -z'
'x, -y, z'
'-x, y, z'
'-y, -x, z'
'y, x, z'
'-x+1/2, -y+1/2, -z+1/2'
'x+1/2, y+1/2, -z+1/2'
'y+1/2, -x+1/2, -z+1/2'
'-y+1/2, x+1/2, -z+1/2'
'x+1/2, -y+1/2, z+1/2'
'-x+1/2, y+1/2, z+1/2'
'-y+1/2, -x+1/2, z+1/2'
'y+1/2, x+1/2, z+1/2'

loop_
_atom_site_label
_atom_site_type_symbol
_atom_site_fract_x
_atom_site_fract_y
_atom_site_fract_z
_atom_site_U_iso_or_equiv
_atom_site_adp_type
_atom_site_occupancy
_atom_site_symmetry_multiplicity
_atom_site_calc_flag
_atom_site_refinement_flags
_atom_site_disorder_assembly
_atom_site_disorder_group
Sm1 Sm 0.0000 0.5000 0.0000 0.00695(13) Uani 1 4 d S . .
Ru1 Ru 0.0000 0.0000 0.17970(6) 0.00559(16) Uani 1 4 d S . .
Ru2 Ru 0.0000 0.5000 0.2500 0.00488(15) Uani 1 4 d S . .
Ru3 Ru 0.0000 0.0000 0.5000 0.00474(19) Uani 1 2 d S . .
Ga1 Ga 0.29035(7) 0.29035(7) 0.15005(4) 0.00653(14) Uani 1 16 d S . .
Ga2 Ga 0.0000 0.0000 0.0000 0.0087(3) Uani 1 2 d S . .

loop_
_atom_site_aniso_label
_atom_site_aniso_U_11
_atom_site_aniso_U_22
_atom_site_aniso_U_33
_atom_site_aniso_U_23
_atom_site_aniso_U_13
_atom_site_aniso_U_12
Sm1 0.0058(2) 0.0103(2) 0.0048(2) 0.000 0.000 0.000
Ru1 0.00558(19) 0.00558(19) 0.0056(3) 0.000 0.000 0.000
Ru2 0.0050(2) 0.0050(2) 0.0047(3) 0.000 0.000 0.000
Ru3 0.0047(3) 0.0047(3) 0.0048(4) 0.000 0.000 0.000
Ga1 0.00637(17) 0.00637(17) 0.0068(2) 0.00089(13) 0.00089(13) 0.00101(18)
Ga2 0.0107(4) 0.0107(4) 0.0048(6) 0.000 0.000 0.000

loop_
_geom_bond_atom_site_label_1
_geom_bond_atom_site_label_2
_geom_bond_distance
_geom_bond_site_symmetry_2
_geom_bond_publ_flag
Sm1 Ga1 2.9978(6) 20 ?
Sm1 Ga1 2.9977(6) . ?
Sm1 Ga1 2.9978(6) 3 ?
Sm1 Ga1 2.9978(6) 17_565 ?
Sm1 Ga1 2.9978(6) 2_565 ?
Sm1 Ga1 2.9978(6) 18 ?
Sm1 Ga1 2.9978(6) 4_565 ?
Sm1 Ga1 2.9978(6) 19_565 ?
Sm1 Ga2 3.0815(5) 1_565 ?
Sm1 Ga2 3.0815(5) . ?
Sm1 Ru3 3.0815(5) 9_554 ?
Sm1 Ru3 3.0815(5) 9_454 ?
Sm1 Ru2 3.3798(8) . ?
Sm1 Ru2 3.3798(8) 17_565 ?
Sm1 Ru1 3.9239(7) 17 ?
Sm1 Ru1 3.9239(7) 1_565 ?
Sm1 Ru1 3.9239(7) 17_565 ?
Sm1 Ru1 3.9239(7) . ?
Ru1 Ga2 2.4293(9) . ?
Ru1 Ga1 2.5621(7) 2 ?
Ru1 Ga1 2.5622(7) 4 ?
Ru1 Ga1 2.5622(7) 3 ?
Ru1 Ga1 2.5622(7) . ?
Ru1 Ga1 2.9387(9) 26_445 ?
Ru1 Ga1 2.9387(9) 28_545 ?
Ru1 Ga1 2.9387(9) 27_455 ?
Ru1 Ga1 2.9388(9) 25 ?
Ru1 Ru2 3.2247(5) . ?
Ru1 Ru2 3.2247(5) 25 ?
Ru1 Ru2 3.2247(5) 25_455 ?
Ru1 Ru2 3.2247(5) 1_545 ?
Ru1 Sm1 3.9239(7) 1_545 ?
Ru1 Sm1 3.9239(7) 3 ?
Ru1 Sm1 3.9239(7) 3_655 ?
Ru2 Ga1 2.5879(5) 3 ?
Ru2 Ga1 2.5879(5) 27_455 ?
Ru2 Ga1 2.5879(5) 2_565 ?
Ru2 Ga1 2.5879(5) 25 ?
Ru2 Ga1 2.5879(5) 26_455 ?
Ru2 Ga1 2.5879(5) . ?
Ru2 Ga1 2.5879(5) 28 ?
Ru2 Ga1 2.5879(5) 4_565 ?
Ru2 Ru1 3.2247(5) 25 ?
Ru2 Ru1 3.2247(5) 25_455 ?
Ru2 Ru1 3.2247(5) 1_565 ?
Ru2 Sm1 3.3798(8) 11 ?
Ru3 Ga1 2.7302(7) 26_445 ?
Ru3 Ga1 2.7302(7) 9_445 ?
Ru3 Ga1 2.7302(7) 28_545 ?
Ru3 Ga1 2.7302(7) 12_455 ?
Ru3 Ga1 2.7302(7) 27_455 ?
Ru3 Ga1 2.7302(7) 11_545 ?
Ru3 Ga1 2.7302(7) 10 ?
Ru3 Ga1 2.7302(7) 25 ?
Ru3 Sm1 3.0815(5) 11 ?
Ru3 Sm1 3.0815(5) 11_545 ?
Ru3 Sm1 3.0815(5) 9_545 ?
Ru3 Sm1 3.0815(5) 9_445 ?
Ga1 Ga1 2.5842(9) 4_565 ?
Ga1 Ga1 2.5842(9) 3_655 ?
Ga1 Ru2 2.5879(5) 25 ?
Ga1 Ru3 2.7302(7) 9_554 ?
Ga1 Ga1 2.7924(13) 25 ?
Ga1 Ru1 2.9388(9) 25 ?
Ga1 Sm1 2.9977(6) 3_655 ?
Ga1 Ga2 3.2433(7) . ?
Ga1 Ga1 3.5788(10) 4 ?
Ga1 Ga1 3.5788(10) 3 ?
Ga1 Ga1 3.6546(13) 2_665 ?
Ga2 Ru1 2.4293(9) 17 ?
Ga2 Sm1 3.0815(5) 3_655 ?
Ga2 Sm1 3.0815(5) 3 ?
Ga2 Sm1 3.0815(5) 1_545 ?
Ga2 Ga1 3.2433(7) 17 ?
Ga2 Ga1 3.2433(7) 2 ?
Ga2 Ga1 3.2433(7) 20 ?
Ga2 Ga1 3.2433(7) 4 ?
Ga2 Ga1 3.2433(7) 19 ?
Ga2 Ga1 3.2433(7) 3 ?
Ga2 Ga1 3.2434(7) 18 ?
